data_4128695
loop_
_publ_author_name
'Tang, Shan'
'von Wolff, Niklas'
'Diskin-Posner, Yael'
'Leitus, Gregory'
'Ben-David, Yehoshoa'
'Milstein, David'

_publ_section_title
;
 Pyridine-Based PCP-Ruthenium Complexes: Unusual Structures and
 Metal-Ligand Cooperation.
;
_journal_issue 18
_journal_name_full 'Journal of the American Chemical Society'
_journal_page_first 7554
_journal_page_last 7561
_journal_paper_doi 10.1021/jacs.9b02669
_journal_volume 141
_journal_year 2019
_chemical_formula_moiety 'C25 H42 Cl N O2 P2 Ru'
_chemical_formula_sum 'C25 H42 Cl N O2 P2 Ru'
_chemical_formula_weight 587.05
_space_group_crystal_system monoclinic
_space_group_IT_number 14
_space_group_name_Hall '-P 2ybc'
_space_group_name_H-M_alt 'P 1 21/c 1'
_atom_sites_solution_hydrogens geom
_audit_creation_method SHELXL-2014/7
_cell_angle_alpha 90
_cell_angle_beta 114.4600(10)
_cell_angle_gamma 90
_cell_formula_units_Z 4
_cell_length_a 14.9454(5)
_cell_length_b 13.3290(5)
_cell_length_c 15.2365(5)
_cell_measurement_reflns_used 77616
_cell_measurement_temperature 250(2)
_cell_measurement_theta_max 28.31
_cell_measurement_theta_min 2.216
_cell_volume 2762.81(17)
_computing_cell_refinement APEX2
_computing_data_collection 'Collect package Bruker APEX2'
_computing_data_reduction APEX2
_computing_molecular_graphics 'Olex2 (Dolomanov et al., 2009)'
_computing_publication_material 'Olex2 (Dolomanov et al., 2009)'
_computing_structure_refinement 'SHELXL-2014/7 (Sheldrick, 2014)'
_computing_structure_solution 'ShelXT (Sheldrick, 2015)'
_diffrn_ambient_temperature 250(2)
_diffrn_measured_fraction_theta_full 0.998
_diffrn_measured_fraction_theta_max 0.997
_diffrn_measurement_device_type 'Bruker APEX - II KappaCCD'
_diffrn_measurement_method 'phi and omega scans'
_diffrn_radiation_type MoK\a
_diffrn_radiation_wavelength 0.71073
_diffrn_reflns_av_R_equivalents 0.0467
_diffrn_reflns_av_unetI/netI 0.0236
_diffrn_reflns_Laue_measured_fraction_full 0.998
_diffrn_reflns_Laue_measured_fraction_max 0.997
_diffrn_reflns_limit_h_max 19
_diffrn_reflns_limit_h_min -19
_diffrn_reflns_limit_k_max 17
_diffrn_reflns_limit_k_min -17
_diffrn_reflns_limit_l_max 20
_diffrn_reflns_limit_l_min -20
_diffrn_reflns_number 75268
_diffrn_reflns_point_group_measured_fraction_full 0.998
_diffrn_reflns_point_group_measured_fraction_max 0.997
_diffrn_reflns_theta_full 25.242
_diffrn_reflns_theta_max 28.343
_diffrn_reflns_theta_min 2.688
_exptl_absorpt_coefficient_mu 0.802
_exptl_absorpt_correction_T_max 1.000
_exptl_absorpt_correction_T_min 0.927
_exptl_absorpt_correction_type multi-scan
_exptl_absorpt_process_details SADABS
_exptl_crystal_colour 'light yellow'
_exptl_crystal_density_diffrn 1.411
_exptl_crystal_description prism
_exptl_crystal_F_000 1224
_exptl_crystal_size_max 0.100
_exptl_crystal_size_mid 0.080
_exptl_crystal_size_min 0.080
_refine_diff_density_max 1.093
_refine_diff_density_min -0.829
_refine_diff_density_rms 0.073
_refine_ls_extinction_method none
_refine_ls_goodness_of_fit_ref 1.055
_refine_ls_hydrogen_treatment constr
_refine_ls_matrix_type full
_refine_ls_number_parameters 301
_refine_ls_number_reflns 6868
_refine_ls_number_restraints 0
_refine_ls_restrained_S_all 1.055
_refine_ls_R_factor_all 0.0440
_refine_ls_R_factor_gt 0.0323
_refine_ls_shift/su_max 0.002
_refine_ls_shift/su_mean 0.000
_refine_ls_structure_factor_coef Fsqd
_refine_ls_weighting_details 'w=1/[\s^2^(Fo^2^)+(0.0400P)^2^+2.5381P] where P=(Fo^2^+2Fc^2^)/3'
_refine_ls_weighting_scheme calc
_refine_ls_wR_factor_gt 0.0806
_refine_ls_wR_factor_ref 0.0876
_reflns_Friedel_coverage 0.000
_reflns_number_gt 5633
_reflns_number_total 6868
_reflns_threshold_expression 'I > 2\s(I)'
_cod_data_source_file ja9b02669_si_002.cif
_cod_data_source_block 2b
_cod_original_sg_symbol_H-M 'P 21/c'
_cod_database_code 4128695
_shelx_shelxl_version_number 2014/7
_shelx_space_group_comment
;
The symmetry employed for this shelxl refinement is uniquely defined
by the following loop, which should always be used as a source of
symmetry information in preference to the above space-group names.
They are only intended as comments.
;
_shelx_estimated_absorpt_t_min 0.924
_shelx_estimated_absorpt_t_max 0.939

loop_
_space_group_symop_operation_xyz
'x, y, z'
'-x, y+1/2, -z+1/2'
'-x, -y, -z'
'x, -y-1/2, z-1/2'

loop_
_atom_site_label
_atom_site_type_symbol
_atom_site_fract_x
_atom_site_fract_y
_atom_site_fract_z
_atom_site_U_iso_or_equiv
_atom_site_adp_type
_atom_site_occupancy
_atom_site_site_symmetry_order
_atom_site_calc_flag
_atom_site_refinement_flags_posn
_atom_site_refinement_flags_adp
Ru1 Ru 0.22580(2) 0.62378(2) 0.47266(2) 0.02244(6) Uani 1 1 d . .
Cl1 Cl 0.31214(8) 0.62247(6) 0.36688(7) 0.0608(2) Uani 1 1 d . .
P1 P 0.25769(4) 0.80211(4) 0.50833(4) 0.02667(13) Uani 1 1 d . .
P2 P 0.25484(5) 0.44372(4) 0.48846(4) 0.02653(13) Uani 1 1 d . .
O1 O 0.0289(2) 0.6271(2) 0.2921(2) 0.0826(9) Uani 1 1 d . .
O2 O 0.1380(2) 0.62126(19) 0.6067(2) 0.0606(7) Uani 1 1 d . .
N1 N 0.5459(2) 0.6094(2) 0.7500(2) 0.0605(8) Uani 1 1 d . .
C1 C 0.36244(16) 0.61886(17) 0.58953(16) 0.0254(4) Uani 1 1 d . .
C2 C 0.3338(2) 0.79086(19) 0.63880(18) 0.0366(6) Uani 1 1 d . .
H2A H 0.3757 0.8502 0.6622 0.044 Uiso 1 1 calc R U
H2B H 0.2917 0.7858 0.6737 0.044 Uiso 1 1 calc R U
C3 C 0.39609(18) 0.69814(19) 0.65550(18) 0.0336(5) Uani 1 1 d . .
C4 C 0.4865(2) 0.6893(2) 0.7337(2) 0.0524(8) Uani 1 1 d . .
H4 H 0.5073 0.7426 0.7781 0.063 Uiso 1 1 calc R U
C5 C 0.5141(2) 0.5353(2) 0.6863(2) 0.0475(7) Uani 1 1 d . .
H5 H 0.5550 0.4789 0.6964 0.057 Uiso 1 1 calc R U
C6 C 0.42493(18) 0.53521(18) 0.60599(18) 0.0321(5) Uani 1 1 d . .
C7 C 0.39047(18) 0.44708(19) 0.53815(19) 0.0342(5) Uani 1 1 d . .
H7A H 0.4180 0.3846 0.5728 0.041 Uiso 1 1 calc R U
H7B H 0.4121 0.4545 0.4859 0.041 Uiso 1 1 calc R U
C8 C 0.3398(2) 0.87016(19) 0.4608(2) 0.0425(6) Uani 1 1 d . .
C9 C 0.4403(2) 0.8169(2) 0.4993(3) 0.0542(8) Uani 1 1 d . .
H9A H 0.4738 0.8272 0.5684 0.081 Uiso 1 1 calc R U
H9B H 0.4797 0.8444 0.4680 0.081 Uiso 1 1 calc R U
H9C H 0.4305 0.7457 0.4857 0.081 Uiso 1 1 calc R U
C10 C 0.3605(3) 0.9803(2) 0.4954(3) 0.0649(10) Uani 1 1 d . .
H10A H 0.2996 1.0182 0.4693 0.097 Uiso 1 1 calc R U
H10B H 0.4070 1.0095 0.4734 0.097 Uiso 1 1 calc R U
H10C H 0.3878 0.9822 0.5653 0.097 Uiso 1 1 calc R U
C11 C 0.2930(3) 0.8694(2) 0.3500(3) 0.0617(10) Uani 1 1 d . .
H11A H 0.2680 0.8028 0.3271 0.093 Uiso 1 1 calc R U
H11B H 0.3421 0.8876 0.3265 0.093 Uiso 1 1 calc R U
H11C H 0.2394 0.9174 0.3264 0.093 Uiso 1 1 calc R U
C12 C 0.1537(2) 0.88997(19) 0.4985(2) 0.0409(6) Uani 1 1 d . .
C13 C 0.1049(3) 0.9351(3) 0.3973(3) 0.0656(10) Uani 1 1 d . .
H13A H 0.1493 0.9828 0.3881 0.098 Uiso 1 1 calc R U
H13B H 0.0448 0.9690 0.3898 0.098 Uiso 1 1 calc R U
H13C H 0.0896 0.8820 0.3497 0.098 Uiso 1 1 calc R U
C14 C 0.1881(3) 0.9734(2) 0.5749(3) 0.0598(9) Uani 1 1 d . .
H14A H 0.2142 0.9436 0.6387 0.090 Uiso 1 1 calc R U
H14B H 0.1329 1.0163 0.5671 0.090 Uiso 1 1 calc R U
H14C H 0.2389 1.0128 0.5672 0.090 Uiso 1 1 calc R U
C15 C 0.0752(3) 0.8312(3) 0.5160(4) 0.0717(12) Uani 1 1 d . .
H15A H 0.0528 0.7758 0.4708 0.108 Uiso 1 1 calc R U
H15B H 0.0203 0.8751 0.5069 0.108 Uiso 1 1 calc R U
H15C H 0.1027 0.8054 0.5814 0.108 Uiso 1 1 calc R U
C16 C 0.2131(3) 0.3586(2) 0.3785(2) 0.0463(7) Uani 1 1 d . .
C17 C 0.2846(3) 0.2719(2) 0.3920(3) 0.0718(12) Uani 1 1 d . .
H17A H 0.3484 0.2984 0.4016 0.108 Uiso 1 1 calc R U
H17B H 0.2599 0.2296 0.3351 0.108 Uiso 1 1 calc R U
H17C H 0.2908 0.2327 0.4479 0.108 Uiso 1 1 calc R U
C18 C 0.1092(3) 0.3203(3) 0.3541(3) 0.0737(11) Uani 1 1 d . .
H18A H 0.1106 0.2735 0.4034 0.111 Uiso 1 1 calc R U
H18B H 0.0843 0.2865 0.2921 0.111 Uiso 1 1 calc R U
H18C H 0.0667 0.3763 0.3512 0.111 Uiso 1 1 calc R U
C19 C 0.2071(3) 0.4174(3) 0.2899(2) 0.0621(10) Uani 1 1 d . .
H19A H 0.1619 0.4731 0.2784 0.093 Uiso 1 1 calc R U
H19B H 0.1838 0.3735 0.2341 0.093 Uiso 1 1 calc R U
H19C H 0.2718 0.4427 0.3011 0.093 Uiso 1 1 calc R U
C20 C 0.2282(2) 0.37541(19) 0.5847(2) 0.0377(6) Uani 1 1 d . .
C21 C 0.2575(3) 0.2640(2) 0.5943(2) 0.0559(8) Uani 1 1 d . .
H21A H 0.2118 0.2273 0.5389 0.084 Uiso 1 1 calc R U
H21B H 0.2557 0.2368 0.6527 0.084 Uiso 1 1 calc R U
H21C H 0.3235 0.2575 0.5976 0.084 Uiso 1 1 calc R U
C22 C 0.2900(3) 0.4235(2) 0.6825(2) 0.0466(7) Uani 1 1 d . .
H22A H 0.3588 0.4080 0.7011 0.070 Uiso 1 1 calc R U
H22B H 0.2694 0.3973 0.7307 0.070 Uiso 1 1 calc R U
H22C H 0.2808 0.4957 0.6779 0.070 Uiso 1 1 calc R U
C23 C 0.1193(3) 0.3830(3) 0.5650(3) 0.0608(9) Uani 1 1 d . .
H23A H 0.0969 0.4515 0.5475 0.091 Uiso 1 1 calc R U
H23B H 0.1107 0.3642 0.6225 0.091 Uiso 1 1 calc R U
H23C H 0.0812 0.3383 0.5125 0.091 Uiso 1 1 calc R U
C24 C 0.1005(2) 0.6272(2) 0.3584(2) 0.0436(7) Uani 1 1 d . .
C25 C 0.1635(2) 0.6223(2) 0.5650(3) 0.0438(8) Uani 1 1 d . .

loop_
_atom_site_aniso_label
_atom_site_aniso_U_11
_atom_site_aniso_U_22
_atom_site_aniso_U_33
_atom_site_aniso_U_23
_atom_site_aniso_U_13
_atom_site_aniso_U_12
Ru1 0.02426(10) 0.02023(9) 0.02102(9) -0.00014(6) 0.00757(7) 0.00142(7)
Cl1 0.0901(7) 0.0446(4) 0.0612(5) -0.0001(4) 0.0447(5) 0.0030(4)
P1 0.0286(3) 0.0204(3) 0.0293(3) -0.0022(2) 0.0102(2) 0.0000(2)
P2 0.0318(3) 0.0200(3) 0.0256(3) 0.0003(2) 0.0097(2) 0.0010(2)
O1 0.0612(16) 0.0809(19) 0.0594(16) -0.0088(13) -0.0215(13) 0.0167(14)
O2 0.0597(17) 0.0420(14) 0.0707(19) 0.0027(13) 0.0176(14) 0.0109(12)
N1 0.0388(14) 0.0533(16) 0.0575(17) -0.0003(13) -0.0121(12) 0.0008(12)
C1 0.0228(10) 0.0264(11) 0.0260(11) 0.0029(9) 0.0093(8) -0.0002(9)
C2 0.0414(14) 0.0316(13) 0.0303(12) -0.0071(10) 0.0083(11) 0.0001(11)
C3 0.0324(13) 0.0325(13) 0.0307(12) -0.0009(10) 0.0078(10) -0.0022(10)
C4 0.0437(16) 0.0465(17) 0.0440(16) -0.0081(14) -0.0047(13) -0.0034(14)
C5 0.0286(13) 0.0429(16) 0.0577(18) 0.0084(13) 0.0046(12) 0.0065(12)
C6 0.0270(12) 0.0295(12) 0.0383(13) 0.0041(10) 0.0119(10) 0.0010(9)
C7 0.0329(13) 0.0285(12) 0.0421(14) 0.0024(10) 0.0163(11) 0.0066(10)
C8 0.0507(16) 0.0269(13) 0.0581(18) 0.0033(12) 0.0310(14) -0.0049(12)
C9 0.0462(17) 0.0455(17) 0.082(2) 0.0023(16) 0.0377(17) -0.0081(14)
C10 0.066(2) 0.0307(15) 0.104(3) -0.0022(17) 0.040(2) -0.0147(15)
C11 0.095(3) 0.0457(18) 0.060(2) 0.0188(15) 0.048(2) 0.0098(18)
C12 0.0403(15) 0.0274(13) 0.0537(17) -0.0030(11) 0.0181(13) 0.0081(11)
C13 0.059(2) 0.055(2) 0.063(2) 0.0080(17) 0.0066(17) 0.0260(17)
C14 0.069(2) 0.0379(16) 0.073(2) -0.0145(15) 0.0299(19) 0.0128(15)
C15 0.051(2) 0.0443(19) 0.136(4) 0.000(2) 0.055(2) 0.0107(16)
C16 0.070(2) 0.0262(13) 0.0325(14) -0.0081(10) 0.0108(13) 0.0031(13)
C17 0.113(3) 0.0377(17) 0.055(2) -0.0112(15) 0.025(2) 0.0224(19)
C18 0.083(3) 0.057(2) 0.056(2) -0.0148(17) 0.0031(19) -0.022(2)
C19 0.102(3) 0.0475(18) 0.0316(15) -0.0064(13) 0.0224(17) 0.0122(19)
C20 0.0468(15) 0.0282(12) 0.0398(14) 0.0064(11) 0.0198(12) -0.0063(11)
C21 0.082(2) 0.0291(14) 0.0523(18) 0.0113(13) 0.0233(17) -0.0046(15)
C22 0.070(2) 0.0410(16) 0.0327(14) 0.0082(12) 0.0249(14) -0.0039(14)
C23 0.055(2) 0.054(2) 0.084(3) 0.0032(18) 0.0401(19) -0.0149(16)
C24 0.0420(15) 0.0332(14) 0.0402(15) -0.0026(11) 0.0015(12) 0.0070(12)
C25 0.0294(14) 0.0213(12) 0.061(2) 0.0054(14) -0.0015(14) -0.0008(11)

loop_
_atom_type_symbol
_atom_type_description
_atom_type_scat_dispersion_real
_atom_type_scat_dispersion_imag
_atom_type_scat_source
C C 0.0033 0.0016 'International Tables Vol C Tables 4.2.6.8 and 6.1.1.4'
H H 0.0000 0.0000 'International Tables Vol C Tables 4.2.6.8 and 6.1.1.4'
Cl Cl 0.1484 0.1585 'International Tables Vol C Tables 4.2.6.8 and 6.1.1.4'
N N 0.0061 0.0033 'International Tables Vol C Tables 4.2.6.8 and 6.1.1.4'
O O 0.0106 0.0060 'International Tables Vol C Tables 4.2.6.8 and 6.1.1.4'
P P 0.1023 0.0942 'International Tables Vol C Tables 4.2.6.8 and 6.1.1.4'
Ru Ru -1.2594 0.8363 'International Tables Vol C Tables 4.2.6.8 and 6.1.1.4'

loop_
_geom_angle_atom_site_label_1
_geom_angle_atom_site_label_2
_geom_angle_atom_site_label_3
_geom_angle
C24 Ru1 C25 94.26(13)
C24 Ru1 C1 177.12(11)
C25 Ru1 C1 88.58(11)
C24 Ru1 P2 100.16(8)
C25 Ru1 P2 92.10(9)
C1 Ru1 P2 79.20(6)
C24 Ru1 P1 101.65(8)
C25 Ru1 P1 87.57(9)
C1 Ru1 P1 78.95(6)
P2 Ru1 P1 158.15(2)
C24 Ru1 Cl1 89.15(10)
C25 Ru1 Cl1 176.47(9)
C1 Ru1 Cl1 88.00(7)
P2 Ru1 Cl1 86.39(2)
P1 Ru1 Cl1 92.64(2)
C2 P1 C8 104.08(14)
C2 P1 C12 104.73(13)
C8 P1 C12 108.22(13)
C2 P1 Ru1 97.90(8)
C8 P1 Ru1 118.60(9)
C12 P1 Ru1 120.29(9)
C7 P2 C16 106.24(14)
C7 P2 C20 103.88(12)
C16 P2 C20 107.25(13)
C7 P2 Ru1 97.88(8)
C16 P2 Ru1 121.39(9)
C20 P2 Ru1 117.56(9)
C5 N1 C4 116.5(2)
C3 C1 C6 117.0(2)
C3 C1 Ru1 121.58(17)
C6 C1 Ru1 121.37(17)
C3 C2 P1 108.15(17)
C3 C2 H2A 110.1
P1 C2 H2A 110.1
C3 C2 H2B 110.1
P1 C2 H2B 110.1
H2A C2 H2B 108.4
C4 C3 C1 119.0(2)
C4 C3 C2 122.0(2)
C1 C3 C2 119.0(2)
N1 C4 C3 124.1(3)
N1 C4 H4 118.0
C3 C4 H4 118.0
N1 C5 C6 124.6(3)
N1 C5 H5 117.7
C6 C5 H5 117.7
C5 C6 C1 118.7(2)
C5 C6 C7 122.4(2)
C1 C6 C7 118.8(2)
C6 C7 P2 107.77(16)
C6 C7 H7A 110.2
P2 C7 H7A 110.2
C6 C7 H7B 110.2
P2 C7 H7B 110.2
H7A C7 H7B 108.5
C11 C8 C9 110.1(3)
C11 C8 C10 108.5(3)
C9 C8 C10 106.4(3)
C11 C8 P1 110.2(2)
C9 C8 P1 108.51(19)
C10 C8 P1 113.2(2)
C8 C9 H9A 109.5
C8 C9 H9B 109.5
H9A C9 H9B 109.5
C8 C9 H9C 109.5
H9A C9 H9C 109.5
H9B C9 H9C 109.5
C8 C10 H10A 109.5
C8 C10 H10B 109.5
H10A C10 H10B 109.5
C8 C10 H10C 109.5
H10A C10 H10C 109.5
H10B C10 H10C 109.5
C8 C11 H11A 109.5
C8 C11 H11B 109.5
H11A C11 H11B 109.5
C8 C11 H11C 109.5
H11A C11 H11C 109.5
H11B C11 H11C 109.5
C15 C12 C13 107.3(3)
C15 C12 C14 106.2(3)
C13 C12 C14 110.5(3)
C15 C12 P1 109.46(19)
C13 C12 P1 110.8(2)
C14 C12 P1 112.3(2)
C12 C13 H13A 109.5
C12 C13 H13B 109.5
H13A C13 H13B 109.5
C12 C13 H13C 109.5
H13A C13 H13C 109.5
H13B C13 H13C 109.5
C12 C14 H14A 109.5
C12 C14 H14B 109.5
H14A C14 H14B 109.5
C12 C14 H14C 109.5
H14A C14 H14C 109.5
H14B C14 H14C 109.5
C12 C15 H15A 109.5
C12 C15 H15B 109.5
H15A C15 H15B 109.5
C12 C15 H15C 109.5
H15A C15 H15C 109.5
H15B C15 H15C 109.5
C18 C16 C17 111.3(3)
C18 C16 C19 105.9(3)
C17 C16 C19 106.7(3)
C18 C16 P2 110.1(2)
C17 C16 P2 112.1(2)
C19 C16 P2 110.5(2)
C16 C17 H17A 109.5
C16 C17 H17B 109.5
H17A C17 H17B 109.5
C16 C17 H17C 109.5
H17A C17 H17C 109.5
H17B C17 H17C 109.5
C16 C18 H18A 109.5
C16 C18 H18B 109.5
H18A C18 H18B 109.5
C16 C18 H18C 109.5
H18A C18 H18C 109.5
H18B C18 H18C 109.5
C16 C19 H19A 109.5
C16 C19 H19B 109.5
H19A C19 H19B 109.5
C16 C19 H19C 109.5
H19A C19 H19C 109.5
H19B C19 H19C 109.5
C22 C20 C23 109.0(3)
C22 C20 C21 106.1(2)
C23 C20 C21 108.7(2)
C22 C20 P2 108.42(18)
C23 C20 P2 111.2(2)
C21 C20 P2 113.2(2)
C20 C21 H21A 109.5
C20 C21 H21B 109.5
H21A C21 H21B 109.5
C20 C21 H21C 109.5
H21A C21 H21C 109.5
H21B C21 H21C 109.5
C20 C22 H22A 109.5
C20 C22 H22B 109.5
H22A C22 H22B 109.5
C20 C22 H22C 109.5
H22A C22 H22C 109.5
H22B C22 H22C 109.5
C20 C23 H23A 109.5
C20 C23 H23B 109.5
H23A C23 H23B 109.5
C20 C23 H23C 109.5
H23A C23 H23C 109.5
H23B C23 H23C 109.5
O1 C24 Ru1 178.5(3)
O2 C25 Ru1 178.3(4)

loop_
_geom_bond_atom_site_label_1
_geom_bond_atom_site_label_2
_geom_bond_distance
Ru1 C24 1.960(3)
Ru1 C25 1.983(4)
Ru1 C1 2.082(2)
Ru1 P2 2.4332(6)
Ru1 P1 2.4408(6)
Ru1 Cl1 2.4464(9)
P1 C2 1.843(3)
P1 C8 1.895(3)
P1 C12 1.902(3)
P2 C7 1.847(3)
P2 C16 1.902(3)
P2 C20 1.902(3)
O1 C24 1.128(4)
O2 C25 0.865(4)
N1 C5 1.327(4)
N1 C4 1.343(4)
C1 C3 1.400(3)
C1 C6 1.409(3)
C2 C3 1.505(4)
C2 H2A 0.9800
C2 H2B 0.9800
C3 C4 1.387(4)
C4 H4 0.9400
C5 C6 1.387(4)
C5 H5 0.9400
C6 C7 1.508(4)
C7 H7A 0.9800
C7 H7B 0.9800
C8 C11 1.537(5)
C8 C9 1.540(4)
C8 C10 1.547(4)
C9 H9A 0.9700
C9 H9B 0.9700
C9 H9C 0.9700
C10 H10A 0.9700
C10 H10B 0.9700
C10 H10C 0.9700
C11 H11A 0.9700
C11 H11B 0.9700
C11 H11C 0.9700
C12 C15 1.522(4)
C12 C13 1.530(4)
C12 C14 1.537(4)
C13 H13A 0.9700
C13 H13B 0.9700
C13 H13C 0.9700
C14 H14A 0.9700
C14 H14B 0.9700
C14 H14C 0.9700
C15 H15A 0.9700
C15 H15B 0.9700
C15 H15C 0.9700
C16 C18 1.527(5)
C16 C17 1.529(4)
C16 C19 1.530(4)
C17 H17A 0.9700
C17 H17B 0.9700
C17 H17C 0.9700
C18 H18A 0.9700
C18 H18B 0.9700
C18 H18C 0.9700
C19 H19A 0.9700
C19 H19B 0.9700
C19 H19C 0.9700
C20 C22 1.532(4)
C20 C23 1.532(4)
C20 C21 1.538(4)
C21 H21A 0.9700
C21 H21B 0.9700
C21 H21C 0.9700
C22 H22A 0.9700
C22 H22B 0.9700
C22 H22C 0.9700
C23 H23A 0.9700
C23 H23B 0.9700
C23 H23C 0.9700

loop_
_geom_torsion_atom_site_label_1
_geom_torsion_atom_site_label_2
_geom_torsion_atom_site_label_3
_geom_torsion_atom_site_label_4
_geom_torsion
C8 P1 C2 C3 -85.5(2)
C12 P1 C2 C3 160.93(18)
Ru1 P1 C2 C3 36.67(19)
C6 C1 C3 C4 -1.7(4)
Ru1 C1 C3 C4 178.0(2)
C6 C1 C3 C2 177.6(2)
Ru1 C1 C3 C2 -2.8(3)
P1 C2 C3 C4 152.5(3)
P1 C2 C3 C1 -26.8(3)
C5 N1 C4 C3 -0.3(5)
C1 C3 C4 N1 1.3(5)
C2 C3 C4 N1 -177.9(3)
C4 N1 C5 C6 -0.3(5)
N1 C5 C6 C1 -0.1(5)
N1 C5 C6 C7 -177.4(3)
C3 C1 C6 C5 1.1(4)
Ru1 C1 C6 C5 -178.5(2)
C3 C1 C6 C7 178.5(2)
Ru1 C1 C6 C7 -1.2(3)
C5 C6 C7 P2 148.9(2)
C1 C6 C7 P2 -28.3(3)
C16 P2 C7 C6 163.71(17)
C20 P2 C7 C6 -83.32(19)
Ru1 P2 C7 C6 37.70(17)
C2 P1 C8 C11 170.4(2)
C12 P1 C8 C11 -78.6(2)
Ru1 P1 C8 C11 63.0(2)
C2 P1 C8 C9 49.7(2)
C12 P1 C8 C9 160.8(2)
Ru1 P1 C8 C9 -57.6(2)
C2 P1 C8 C10 -68.1(3)
C12 P1 C8 C10 43.0(3)
Ru1 P1 C8 C10 -175.4(2)
